data_2225650
loop_
_publ_author_name
'Ha, Kwang'

_publ_section_title
;
 Bis(acetonitrile-\k<i>N</i>)(1,10-phenanthroline-\k^2^<i>N</i>,<i>N</i>')platinum(II)
 bis(perchlorate)
;
_journal_coeditor_code PK2230
_journal_issue 4
_journal_name_full 'Acta Crystallographica Section E'
_journal_page_first m389
_journal_paper_doi 10.1107/S1600536810008299
_journal_volume 66
_journal_year 2010
_chemical_formula_iupac '[Pt (C2 H3 N)2 (C12 H8 N2)] (Cl O4)2'
_chemical_formula_moiety 'C16 H14 N4 Pt 2+, 2(Cl O4 -)'
_chemical_formula_sum 'C16 H14 Cl2 N4 O8 Pt'
_chemical_formula_weight 656.30
_chemical_name_systematic
;
Bis(acetonitrile-\k<i>N</i>)(1,10-phenanthroline-
\k^2^<i>N</i>,<i>N</i>')platinum(II) bis(perchlorate)
;
_space_group_IT_number 62
_symmetry_cell_setting orthorhombic
_symmetry_space_group_name_Hall '-P 2ac 2n'
_symmetry_space_group_name_H-M 'P n m a'
_atom_sites_solution_hydrogens geom
_atom_sites_solution_primary direct
_atom_sites_solution_secondary difmap
_cell_angle_alpha 90.00
_cell_angle_beta 90.00
_cell_angle_gamma 90.00
_cell_formula_units_Z 4
_cell_length_a 9.1407(5)
_cell_length_b 11.7822(7)
_cell_length_c 18.3215(11)
_cell_measurement_reflns_used 3403
_cell_measurement_temperature 200(2)
_cell_measurement_theta_max 24.97
_cell_measurement_theta_min 2.22
_cell_volume 1973.2(2)
_computing_cell_refinement 'SAINT (Bruker, 2000)'
_computing_data_collection 'SMART (Bruker, 2000)'
_computing_data_reduction 'SAINT (Bruker, 2000)'
_computing_molecular_graphics 'ORTEP-3 (Farrugia, 1997) and PLATON (Spek, 2009)'
_computing_publication_material 'SHELXL97 (Sheldrick, 2008)'
_computing_structure_refinement 'SHELXL97 (Sheldrick, 2008)'
_computing_structure_solution 'SHELXS97 (Sheldrick, 2008)'
_diffrn_ambient_temperature 200(2)
_diffrn_measured_fraction_theta_full 0.997
_diffrn_measured_fraction_theta_max 0.997
_diffrn_measurement_device_type 'Bruker SMART 1000 CCD'
_diffrn_measurement_method '\f and \w scans'
_diffrn_radiation_monochromator graphite
_diffrn_radiation_source 'fine-focus sealed tube'
_diffrn_radiation_type MoK\a
_diffrn_radiation_wavelength 0.71073
_diffrn_reflns_av_R_equivalents 0.0872
_diffrn_reflns_av_sigmaI/netI 0.0652
_diffrn_reflns_limit_h_max 7
_diffrn_reflns_limit_h_min -11
_diffrn_reflns_limit_k_max 14
_diffrn_reflns_limit_k_min -14
_diffrn_reflns_limit_l_max 21
_diffrn_reflns_limit_l_min -22
_diffrn_reflns_number 11860
_diffrn_reflns_theta_full 26.03
_diffrn_reflns_theta_max 26.03
_diffrn_reflns_theta_min 2.06
_diffrn_standards_decay_% 0
_diffrn_standards_interval_count 0
_diffrn_standards_interval_time 0
_diffrn_standards_number 0
_exptl_absorpt_coefficient_mu 7.437
_exptl_absorpt_correction_T_max 1.000000
_exptl_absorpt_correction_T_min 0.763413
_exptl_absorpt_correction_type multi-scan
_exptl_absorpt_process_details '(SADABS; Bruker, 2000)'
_exptl_crystal_colour colorless
_exptl_crystal_density_diffrn 2.209
_exptl_crystal_density_method 'not measured'
_exptl_crystal_description rod
_exptl_crystal_F_000 1256
_exptl_crystal_size_max 0.28
_exptl_crystal_size_mid 0.12
_exptl_crystal_size_min 0.04
_refine_diff_density_max 2.233
_refine_diff_density_min -1.817
_refine_ls_extinction_method none
_refine_ls_goodness_of_fit_ref 1.023
_refine_ls_hydrogen_treatment constr
_refine_ls_matrix_type full
_refine_ls_number_parameters 176
_refine_ls_number_reflns 2043
_refine_ls_number_restraints 18
_refine_ls_restrained_S_all 1.020
_refine_ls_R_factor_all 0.0659
_refine_ls_R_factor_gt 0.0418
_refine_ls_shift/su_max 0.000
_refine_ls_shift/su_mean 0.000
_refine_ls_structure_factor_coef Fsqd
_refine_ls_weighting_details 'calc w=1/[\s^2^(Fo^2^)+(0.0514P)^2^] where P=(Fo^2^+2Fc^2^)/3'
_refine_ls_weighting_scheme calc
_refine_ls_wR_factor_gt 0.0882
_refine_ls_wR_factor_ref 0.1000
_reflns_number_gt 1540
_reflns_number_total 2043
_reflns_threshold_expression I>2sigma(I)
_cod_data_source_file pk2230.cif
_cod_data_source_block I
_cod_depositor_comments
;
The following automatic conversions were performed:
'_symmetry_cell_setting' value 'Orthorhombic' changed to 'orthorhombic'
according to '/home/saulius/struct/CIF-dictionaries/cif_core.dic'
dictionary named 'cif_core.dic' version 2.4.1 from
2010-06-29.

'_exptl_absorpt_correction_type' value 'Multi-scan' changed
to 'multi-scan' according to
'/home/saulius/struct/CIF-dictionaries/cif_core.dic' dictionary named
'cif_core.dic' version 2.4.1 from 2010-06-29.

Automatic conversion script
Id: cif_fix_enum 1527 2010-12-29 10:47:43Z saulius 
;
_cod_database_code 2225650
_cod_database_fobs_code 2225650

loop_
_symmetry_equiv_pos_as_xyz
'x, y, z'
'-x+1/2, -y, z+1/2'
'-x, y+1/2, -z'
'x+1/2, -y+1/2, -z+1/2'
'-x, -y, -z'
'x-1/2, y, -z-1/2'
'x, -y-1/2, z'
'-x-1/2, y-1/2, z-1/2'

loop_
_atom_site_type_symbol
_atom_site_label
_atom_site_fract_x
_atom_site_fract_y
_atom_site_fract_z
_atom_site_U_iso_or_equiv
_atom_site_adp_type
_atom_site_calc_flag
_atom_site_refinement_flags
_atom_site_occupancy
_atom_site_disorder_assembly
_atom_site_disorder_group
Pt Pt1 0.96551(5) 0.2500 0.10603(2) 0.02158(17) Uani d S 1 . .
N N1 0.8473(6) 0.1387(5) 0.0483(3) 0.0219(14) Uani d . 1 . .
N N2 1.0774(7) 0.1326(5) 0.1611(4) 0.0278(16) Uani d . 1 . .
C C1 0.8490(8) 0.0253(6) 0.0516(4) 0.0264(18) Uani d . 1 . .
H H1 0.9141 -0.0111 0.0845 0.032 Uiso calc R 1 . .
C C2 0.7580(9) -0.0405(7) 0.0081(5) 0.034(2) Uani d . 1 . .
H H2 0.7628 -0.1209 0.0110 0.041 Uiso calc R 1 . .
C C3 0.6622(9) 0.0097(7) -0.0387(5) 0.031(2) Uani d . 1 . .
H H3 0.5999 -0.0355 -0.0682 0.038 Uiso calc R 1 . .
C C4 0.6557(8) 0.1302(7) -0.0431(5) 0.0304(19) Uani d . 1 . .
C C5 0.7512(7) 0.1902(6) 0.0018(4) 0.0229(17) Uani d . 1 . .
C C6 0.5587(9) 0.1932(8) -0.0901(4) 0.034(2) Uani d . 1 . .
H H6 0.4937 0.1535 -0.1215 0.041 Uiso calc R 1 . .
C C7 1.2397(10) 0.0000(8) 0.2375(5) 0.040(2) Uani d . 1 . .
H H7A 1.2170 -0.0791 0.2254 0.061 Uiso calc R 1 . .
H H7B 1.2217 0.0129 0.2896 0.061 Uiso calc R 1 . .
H H7C 1.3427 0.0154 0.2264 0.061 Uiso calc R 1 . .
C C8 1.1474(8) 0.0750(6) 0.1947(4) 0.0255(18) Uani d . 1 . .
Cl Cl1 0.4808(3) 0.2500 0.14861(16) 0.0273(6) Uani d S 1 . .
O O1 0.3890(9) 0.2500 0.2122(5) 0.040(2) Uani d S 1 . .
O O2 0.3939(10) 0.2500 0.0837(4) 0.040(2) Uani d S 1 . .
O O3 0.5699(7) 0.1506(6) 0.1490(4) 0.0515(19) Uani d . 1 . .
Cl Cl2 0.430(2) 0.7500 0.341(4) 0.033(2) Uani d SPDU 0.53(3) . 1
O O4 0.272(2) 0.7500 0.340(2) 0.080(10) Uani d SPDU 0.53(3) . 1
O O5 0.468(3) 0.7500 0.4176(11) 0.088(10) Uani d SPDU 0.53(3) . 1
O O6 0.4825(19) 0.6495(12) 0.3106(12) 0.077(8) Uani d PDU 0.53(3) . 1
Cl Cl2' 0.461(3) 0.7500 0.340(4) 0.033(2) Uani d SPDU 0.47(3) . 2
O O4' 0.312(3) 0.7500 0.365(2) 0.068(10) Uani d SPDU 0.47(3) . 2
O O5' 0.453(3) 0.7500 0.2625(11) 0.111(15) Uani d SPDU 0.47(3) . 2
O O6' 0.5367(19) 0.6564(15) 0.3651(15) 0.073(8) Uani d PDU 0.47(3) . 2

loop_
_atom_site_aniso_label
_atom_site_aniso_U_11
_atom_site_aniso_U_22
_atom_site_aniso_U_33
_atom_site_aniso_U_12
_atom_site_aniso_U_13
_atom_site_aniso_U_23
Pt1 0.0226(3) 0.0172(2) 0.0250(3) 0.000 -0.00007(19) 0.000
N1 0.027(4) 0.014(3) 0.025(4) -0.002(2) 0.003(3) -0.003(3)
N2 0.032(4) 0.020(3) 0.031(4) -0.005(3) -0.005(3) -0.003(3)
C1 0.026(4) 0.022(4) 0.031(5) 0.004(3) 0.001(3) -0.005(3)
C2 0.038(5) 0.020(4) 0.044(6) -0.006(4) 0.006(4) -0.006(4)
C3 0.031(5) 0.030(5) 0.034(5) -0.012(4) 0.003(4) -0.010(4)
C4 0.028(5) 0.033(5) 0.030(5) 0.001(3) -0.004(4) -0.006(4)
C5 0.019(4) 0.027(4) 0.022(4) 0.000(3) 0.003(3) 0.002(3)
C6 0.037(5) 0.057(6) 0.008(4) -0.011(4) 0.000(3) -0.005(3)
C7 0.047(6) 0.038(5) 0.036(6) 0.012(4) -0.012(4) 0.002(4)
C8 0.025(4) 0.020(4) 0.032(5) -0.001(3) -0.002(4) 0.000(4)
Cl1 0.0272(14) 0.0256(14) 0.0292(17) 0.000 -0.0033(12) 0.000
O1 0.038(5) 0.039(5) 0.042(6) 0.000 0.004(4) 0.000
O2 0.055(6) 0.031(5) 0.035(5) 0.000 -0.014(4) 0.000
O3 0.058(4) 0.055(4) 0.041(4) 0.033(3) -0.003(3) -0.003(3)
Cl2 0.030(7) 0.0226(15) 0.047(3) 0.000 -0.003(11) 0.000
O4 0.031(9) 0.077(18) 0.13(3) 0.000 -0.017(11) 0.000
O5 0.11(2) 0.09(2) 0.063(10) 0.000 -0.040(13) 0.000
O6 0.072(11) 0.034(8) 0.124(19) 0.002(8) 0.025(12) -0.031(10)
Cl2' 0.030(7) 0.0226(15) 0.047(3) 0.000 -0.003(11) 0.000
O4' 0.023(11) 0.09(2) 0.09(2) 0.000 0.005(13) 0.000
O5' 0.09(2) 0.21(4) 0.034(9) 0.000 -0.016(11) 0.000
O6' 0.057(11) 0.037(10) 0.12(2) 0.013(8) 0.007(11) 0.028(12)

loop_
_atom_type_symbol
_atom_type_description
_atom_type_scat_dispersion_real
_atom_type_scat_dispersion_imag
_atom_type_scat_source
C C 0.0033 0.0016 'International Tables Vol C Tables 4.2.6.8 and 6.1.1.4'
H H 0.0000 0.0000 'International Tables Vol C Tables 4.2.6.8 and 6.1.1.4'
Cl Cl 0.1484 0.1585 'International Tables Vol C Tables 4.2.6.8 and 6.1.1.4'
N N 0.0061 0.0033 'International Tables Vol C Tables 4.2.6.8 and 6.1.1.4'
O O 0.0106 0.0060 'International Tables Vol C Tables 4.2.6.8 and 6.1.1.4'
Pt Pt -1.7033 8.3905 'International Tables Vol C Tables 4.2.6.8 and 6.1.1.4'

loop_
_geom_angle_atom_site_label_1
_geom_angle_atom_site_label_2
_geom_angle_atom_site_label_3
_geom_angle_site_symmetry_1
_geom_angle_site_symmetry_3
_geom_angle
_geom_angle_publ_flag
N2 Pt1 N2 7_565 . 87.9(3) yes
N2 Pt1 N1 7_565 . 177.0(2) ?
N2 Pt1 N1 . . 95.1(2) ?
N2 Pt1 N1 7_565 7_565 95.1(2) ?
N2 Pt1 N1 . 7_565 177.0(2) ?
N1 Pt1 N1 . 7_565 81.9(3) yes
C1 N1 C5 . . 118.6(6) ?
C1 N1 Pt1 . . 128.7(5) ?
C5 N1 Pt1 . . 112.7(5) ?
C8 N2 Pt1 . . 173.4(6) ?
N1 C1 C2 . . 121.7(7) ?
N1 C1 H1 . . 119.1 ?
C2 C1 H1 . . 119.1 ?
C3 C2 C1 . . 120.3(8) ?
C3 C2 H2 . . 119.9 ?
C1 C2 H2 . . 119.9 ?
C2 C3 C4 . . 119.7(7) ?
C2 C3 H3 . . 120.1 ?
C4 C3 H3 . . 120.1 ?
C5 C4 C3 . . 116.5(7) ?
C5 C4 C6 . . 118.5(7) ?
C3 C4 C6 . . 125.0(8) ?
N1 C5 C4 . . 123.1(7) ?
N1 C5 C5 . 7_565 116.3(4) ?
C4 C5 C5 . 7_565 120.5(5) ?
C6 C6 C4 7_565 . 121.0(5) ?
C6 C6 H6 7_565 . 119.5 ?
C4 C6 H6 . . 119.5 ?
C8 C7 H7A . . 109.5 ?
C8 C7 H7B . . 109.5 ?
H7A C7 H7B . . 109.5 ?
C8 C7 H7C . . 109.5 ?
H7A C7 H7C . . 109.5 ?
H7B C7 H7C . . 109.5 ?
N2 C8 C7 . . 179.2(9) ?
O3 Cl1 O3 7_565 . 110.4(6) ?
O3 Cl1 O2 7_565 . 108.7(3) ?
O3 Cl1 O2 . . 108.7(3) ?
O3 Cl1 O1 7_565 . 109.3(3) ?
O3 Cl1 O1 . . 109.3(3) ?
O2 Cl1 O1 . . 110.5(6) ?
O6 Cl2 O6 7_575 . 116(4) ?
O6 Cl2 O5 7_575 . 108(3) ?
O6 Cl2 O5 . . 108(3) ?
O6 Cl2 O4 7_575 . 110(2) ?
O6 Cl2 O4 . . 110(2) ?
O5 Cl2 O4 . . 105(3) ?
O6' Cl2' O6' 7_575 . 106(4) ?
O6' Cl2' O5' 7_575 . 111(3) ?
O6' Cl2' O5' . . 111(3) ?
O6' Cl2' O4' 7_575 . 111(3) ?
O6' Cl2' O4' . . 111(3) ?
O5' Cl2' O4' . . 106(4) ?

loop_
_geom_bond_atom_site_label_1
_geom_bond_atom_site_label_2
_geom_bond_site_symmetry_2
_geom_bond_distance
_geom_bond_publ_flag
Pt1 N2 7_565 1.994(7) ?
Pt1 N2 . 1.994(7) ?
Pt1 N1 . 2.001(6) ?
Pt1 N1 7_565 2.001(6) ?
N1 C1 . 1.337(9) ?
N1 C5 . 1.366(9) ?
N2 C8 . 1.118(9) ?
C1 C2 . 1.388(11) ?
C1 H1 . 0.9500 ?
C2 C3 . 1.360(12) ?
C2 H2 . 0.9500 ?
C3 C4 . 1.424(11) ?
C3 H3 . 0.9500 ?
C4 C5 . 1.392(10) ?
C4 C6 . 1.442(11) ?
C5 C5 7_565 1.410(14) ?
C6 C6 7_565 1.338(19) ?
C6 H6 . 0.9500 ?
C7 C8 . 1.452(11) ?
C7 H7A . 0.9800 ?
C7 H7B . 0.9800 ?
C7 H7C . 0.9800 ?
Cl1 O3 7_565 1.427(6) ?
Cl1 O3 . 1.427(6) ?
Cl1 O2 . 1.430(9) ?
Cl1 O1 . 1.436(9) ?
Cl2 O6 7_575 1.40(3) ?
Cl2 O6 . 1.40(3) ?
Cl2 O5 . 1.44(7) ?
Cl2 O4 . 1.44(2) ?
Cl2' O6' 7_575 1.38(3) ?
Cl2' O6' . 1.38(3) ?
Cl2' O5' . 1.42(8) ?
Cl2' O4' . 1.44(2) ?

loop_
_geom_hbond_atom_site_label_D
_geom_hbond_atom_site_label_H
_geom_hbond_atom_site_label_A
_geom_hbond_site_symmetry_A
_geom_hbond_distance_DH
_geom_hbond_distance_HA
_geom_hbond_distance_DA
_geom_hbond_angle_DHA
C1 H1 O6 4 0.95 2.60 3.48(2) 154.8
C3 H3 O2 3_645 0.95 2.54 3.210(8) 127.4
C3 H3 O3 5_655 0.95 2.54 3.486(11) 178.2
C7 H7A O6 4 0.98 2.39 3.066(18) 125.6
C7 H7B O3 6_656 0.98 2.41 3.143(11) 130.9

loop_
_geom_torsion_atom_site_label_1
_geom_torsion_atom_site_label_2
_geom_torsion_atom_site_label_3
_geom_torsion_atom_site_label_4
_geom_torsion_site_symmetry_1
_geom_torsion_site_symmetry_2
_geom_torsion_site_symmetry_3
_geom_torsion_site_symmetry_4
_geom_torsion
_geom_torsion_publ_flag
N2 Pt1 N1 C1 . . . . 1.5(7) ?
N1 Pt1 N1 C1 7_565 . . . -178.3(5) ?
N2 Pt1 N1 C5 . . . . 179.6(5) ?
N1 Pt1 N1 C5 7_565 . . . -0.2(6) ?
C5 N1 C1 C2 . . . . 1.2(11) ?
Pt1 N1 C1 C2 . . . . 179.2(6) ?
N1 C1 C2 C3 . . . . -1.0(12) ?
C1 C2 C3 C4 . . . . 0.2(12) ?
C2 C3 C4 C5 . . . . 0.3(12) ?
C2 C3 C4 C6 . . . . -179.7(8) ?
C1 N1 C5 C4 . . . . -0.7(11) ?
Pt1 N1 C5 C4 . . . . -179.0(6) ?
C1 N1 C5 C5 . . . 7_565 178.5(5) ?
Pt1 N1 C5 C5 . . . 7_565 0.2(5) ?
C3 C4 C5 N1 . . . . -0.1(11) ?
C6 C4 C5 N1 . . . . 179.9(7) ?
C3 C4 C5 C5 . . . 7_565 -179.2(5) ?
C6 C4 C5 C5 . . . 7_565 0.8(9) ?
C5 C4 C6 C6 . . . 7_565 -0.8(9) ?
C3 C4 C6 C6 . . . 7_565 179.2(6) ?
